data_2213665
loop_
_publ_author_name
'Xue, Si-Jia'
'Chai, An'
'Cai, Zhi-Juan'
'Xiang, Chang-Sheng'
'Bian, Wang-Dong'

_publ_section_title
;4-[2-(4-Chlorophenyl)-3-methylbutanamido]-3-<i>p</i>-tolyl-1<i>H</i>-1,2,4-triazole-5(4<i>H</i>)-thione
 dimethylformamide solvate
;
_journal_coeditor_code BG2045
_journal_issue 6
_journal_name_full 'Acta Crystallographica Section E'
_journal_page_first o2962
_journal_page_last o2962
_journal_paper_doi 10.1107/S1600536807023094
_journal_volume 63
_journal_year 2007
_chemical_formula_iupac 'C20 H21 Cl N4 O S, C3 H7 N O'
_chemical_formula_moiety 'C20 H21 Cl N4 O S, C3 H7 N O'
_chemical_formula_sum 'C23 H28 Cl N5 O2 S'
_chemical_formula_weight 474.01
_chemical_name_systematic
;
4-[2-(4-Chlorophenyl)-3-methylbutanamido]-3-p-tolyl-1H-1,2,4-
triazole-5(4H)-thione dimethylformamide solvate
;
_space_group_IT_number 14
_symmetry_cell_setting monoclinic
_symmetry_space_group_name_Hall '-P 2ybc'
_symmetry_space_group_name_H-M 'P 1 21/c 1'
_atom_sites_solution_hydrogens geom
_atom_sites_solution_primary direct
_atom_sites_solution_secondary difmap
_audit_creation_method SHELXL-97
_cell_angle_alpha 90.00
_cell_angle_beta 93.963(6)
_cell_angle_gamma 90.00
_cell_formula_units_Z 4
_cell_length_a 10.235(4)
_cell_length_b 26.654(12)
_cell_length_c 9.581(4)
_cell_measurement_reflns_used 846
_cell_measurement_temperature 298(2)
_cell_measurement_theta_max 22.531
_cell_measurement_theta_min 2.263
_cell_volume 2607.5(19)
_computing_cell_refinement 'SAINT (Bruker, 2000)'
_computing_data_collection 'SMART (Bruker, 2000)'
_computing_data_reduction SAINT
_computing_molecular_graphics 'SHELXTL (Bruker, 2000)'
_computing_publication_material SHELXTL
_computing_structure_refinement 'SHELXL97 (Sheldrick, 1997)'
_computing_structure_solution 'SHELXS97 (Sheldrick, 1997)'
_diffrn_ambient_temperature 298(2)
_diffrn_measured_fraction_theta_full 0.993
_diffrn_measured_fraction_theta_max 0.993
_diffrn_measurement_device_type 'Bruker SMART CCD area-detector'
_diffrn_measurement_method 'phi and omega scans'
_diffrn_radiation_monochromator graphite
_diffrn_radiation_source 'fine-focus sealed tube'
_diffrn_radiation_type MoK\a
_diffrn_radiation_wavelength 0.71073
_diffrn_reflns_av_R_equivalents 0.0434
_diffrn_reflns_av_sigmaI/netI 0.0479
_diffrn_reflns_limit_h_max 12
_diffrn_reflns_limit_h_min -12
_diffrn_reflns_limit_k_max 28
_diffrn_reflns_limit_k_min -32
_diffrn_reflns_limit_l_max 11
_diffrn_reflns_limit_l_min -11
_diffrn_reflns_number 11679
_diffrn_reflns_theta_full 26.01
_diffrn_reflns_theta_max 26.01
_diffrn_reflns_theta_min 1.53
_exptl_absorpt_coefficient_mu 0.254
_exptl_absorpt_correction_T_max 0.9751
_exptl_absorpt_correction_T_min 0.9177
_exptl_absorpt_correction_type multi-scan
_exptl_absorpt_process_details '(SADABS; Bruker, 2000)'
_exptl_crystal_colour colourless
_exptl_crystal_density_diffrn 1.207
_exptl_crystal_density_method 'not measured'
_exptl_crystal_F_000 1000
_exptl_crystal_size_max 0.30
_exptl_crystal_size_mid 0.15
_exptl_crystal_size_min 0.10
_refine_diff_density_max 0.348
_refine_diff_density_min -0.258
_refine_ls_extinction_method none
_refine_ls_goodness_of_fit_ref 0.964
_refine_ls_hydrogen_treatment constr
_refine_ls_matrix_type full
_refine_ls_number_parameters 292
_refine_ls_number_reflns 5098
_refine_ls_number_restraints 44
_refine_ls_restrained_S_all 0.972
_refine_ls_R_factor_all 0.1068
_refine_ls_R_factor_gt 0.0593
_refine_ls_shift/su_max 0.000
_refine_ls_shift/su_mean 0.000
_refine_ls_structure_factor_coef Fsqd
_refine_ls_weighting_details 'calc w=1/[\s^2^(Fo^2^)+(0.1043P)^2^] where P=(Fo^2^+2Fc^2^)/3'
_refine_ls_weighting_scheme calc
_refine_ls_wR_factor_gt 0.1586
_refine_ls_wR_factor_ref 0.1837
_reflns_number_gt 2828
_reflns_number_total 5098
_reflns_threshold_expression I>2\s(I)
_cod_data_source_file bg2045.cif
_cod_data_source_block I
_cod_original_cell_volume 2607.6(19)
_cod_original_sg_symbol_H-M 'P 21/c'
_cod_database_code 2213665
_cod_database_fobs_code 2213665

loop_
_symmetry_equiv_pos_as_xyz
'x, y, z'
'-x, y+1/2, -z+1/2'
'-x, -y, -z'
'x, -y-1/2, z-1/2'

loop_
_atom_site_type_symbol
_atom_site_label
_atom_site_fract_x
_atom_site_fract_y
_atom_site_fract_z
_atom_site_U_iso_or_equiv
_atom_site_adp_type
_atom_site_calc_flag
_atom_site_refinement_flags
_atom_site_occupancy
Cl Cl1 0.16930(14) -0.00080(4) 0.83559(14) 0.1301(5) Uani d . 1
S S1 0.11276(10) 0.38390(3) 0.82591(9) 0.0871(3) Uani d . 1
N N1 0.4180(2) 0.31509(10) 1.0000(3) 0.0740(7) Uani d . 1
N N2 0.3445(3) 0.35624(10) 0.9613(3) 0.0757(7) Uani d . 1
H H2B 0.3685 0.3863 0.9830 0.091 Uiso calc R 1
N N3 0.2390(2) 0.29481(8) 0.8760(2) 0.0573(6) Uani d . 1
N N4 0.1380(2) 0.26553(8) 0.8176(2) 0.0538(5) Uani d . 1
H H4A 0.1274 0.2620 0.7283 0.065 Uiso calc R 1
O O1 0.07115(17) 0.24620(7) 1.02859(16) 0.0613(5) Uani d . 1
C C1 0.1062(3) 0.06002(11) 0.8322(4) 0.0793(9) Uani d . 1
C C2 0.0941(3) 0.08607(12) 0.7078(3) 0.0765(8) Uani d . 1
H H2A 0.1195 0.0715 0.6257 0.092 Uiso calc R 1
C C3 0.0440(3) 0.13405(11) 0.7068(3) 0.0634(7) Uani d . 1
H H3A 0.0361 0.1518 0.6230 0.076 Uiso calc R 1
C C4 0.0052(2) 0.15647(10) 0.8272(3) 0.0532(6) Uani d . 1
C C5 0.0201(3) 0.12912(11) 0.9516(3) 0.0689(8) Uani d . 1
H H5A -0.0035 0.1437 1.0345 0.083 Uiso calc R 1
C C6 0.0690(3) 0.08105(12) 0.9537(3) 0.0817(9) Uani d . 1
H H6A 0.0767 0.0630 1.0369 0.098 Uiso calc R 1
C C7 -0.0459(2) 0.21000(10) 0.8247(2) 0.0516(6) Uani d . 1
H H7A -0.0541 0.2210 0.7269 0.062 Uiso calc R 1
C C8 -0.1804(3) 0.21674(12) 0.8848(3) 0.0694(8) Uani d . 1
H H8A -0.1725 0.2071 0.9838 0.083 Uiso calc R 1
C C9 -0.2240(3) 0.27065(14) 0.8745(4) 0.0927(11) Uani d . 1
H H9A -0.3071 0.2741 0.9141 0.139 Uiso calc R 1
H H9B -0.2321 0.2806 0.7780 0.139 Uiso calc R 1
H H9C -0.1605 0.2916 0.9248 0.139 Uiso calc R 1
C C10 -0.2807(3) 0.18231(16) 0.8079(5) 0.1045(13) Uani d . 1
H H10A -0.3642 0.1864 0.8465 0.157 Uiso calc R 1
H H10B -0.2527 0.1481 0.8186 0.157 Uiso calc R 1
H H10C -0.2883 0.1909 0.7104 0.157 Uiso calc R 1
C C11 0.0567(2) 0.24256(9) 0.9014(2) 0.0474(6) Uani d . 1
C C12 0.2323(3) 0.34601(11) 0.8871(3) 0.0642(7) Uani d . 1
C C13 0.3519(2) 0.27690(10) 0.9485(3) 0.0580(7) Uani d . 1
C C14 0.3873(2) 0.22500(11) 0.9720(3) 0.0599(7) Uani d . 1
C C15 0.4576(3) 0.21229(13) 1.0973(3) 0.0738(8) Uani d . 1
H H15A 0.4821 0.2373 1.1615 0.089 Uiso calc R 1
C C16 0.4902(3) 0.16410(14) 1.1260(4) 0.0909(10) Uani d . 1
H H16A 0.5358 0.1565 1.2107 0.109 Uiso calc R 1
C C17 0.4573(4) 0.12548(14) 1.0319(5) 0.0932(11) Uani d . 1
C C18 0.4923(6) 0.07157(18) 1.0685(7) 0.161(2) Uani d . 1
H H18A 0.4611 0.0500 0.9933 0.241 Uiso calc R 1
H H18B 0.4524 0.0622 1.1524 0.241 Uiso calc R 1
H H18C 0.5857 0.0684 1.0830 0.241 Uiso calc R 1
C C19 0.3902(3) 0.13830(13) 0.9060(4) 0.0860(10) Uani d . 1
H H19A 0.3682 0.1133 0.8409 0.103 Uiso calc R 1
C C20 0.3556(3) 0.18687(11) 0.8756(3) 0.0684(8) Uani d . 1
H H20A 0.3109 0.1945 0.7905 0.082 Uiso calc R 1
C C21 0.5479(7) 0.4571(2) 0.1282(8) 0.166(2) Uani d U 1
H H21A 0.5274 0.4745 0.2080 0.199 Uiso calc R 1
C C22 0.7078(11) 0.4277(6) 0.0050(10) 0.317(6) Uani d U 1
H H22A 0.6383 0.4283 -0.0676 0.476 Uiso calc R 1
H H22B 0.7242 0.3937 0.0344 0.476 Uiso calc R 1
H H22C 0.7857 0.4416 -0.0298 0.476 Uiso calc R 1
C C23 0.7667(9) 0.4766(3) 0.2044(15) 0.319(6) Uani d U 1
H H23A 0.7278 0.5029 0.2562 0.479 Uiso calc R 1
H H23B 0.8348 0.4905 0.1521 0.479 Uiso calc R 1
H H23C 0.8031 0.4517 0.2681 0.479 Uiso calc R 1
N N5 0.6730(5) 0.45505(15) 0.1142(6) 0.1469(17) Uani d U 1
O O2 0.4539(5) 0.44186(13) 0.0628(6) 0.209(2) Uani d U 1

loop_
_atom_site_aniso_label
_atom_site_aniso_U_11
_atom_site_aniso_U_22
_atom_site_aniso_U_33
_atom_site_aniso_U_12
_atom_site_aniso_U_13
_atom_site_aniso_U_23
Cl1 0.1782(12) 0.0764(7) 0.1362(10) 0.0280(6) 0.0133(8) 0.0057(6)
S1 0.1223(8) 0.0741(5) 0.0620(5) 0.0057(5) -0.0142(5) 0.0044(4)
N1 0.0710(15) 0.0752(17) 0.0742(17) -0.0165(13) -0.0059(13) -0.0077(13)
N2 0.0882(18) 0.0666(16) 0.0709(16) -0.0202(14) -0.0050(14) -0.0068(13)
N3 0.0638(14) 0.0640(14) 0.0435(12) -0.0132(11) -0.0007(10) -0.0030(10)
N4 0.0629(13) 0.0659(13) 0.0317(10) -0.0124(10) -0.0016(9) -0.0028(9)
O1 0.0723(12) 0.0795(12) 0.0319(9) 0.0013(9) 0.0020(8) -0.0017(8)
C1 0.091(2) 0.0603(18) 0.086(2) -0.0022(15) 0.0001(18) -0.0009(17)
C2 0.091(2) 0.076(2) 0.064(2) -0.0011(17) 0.0115(16) -0.0098(16)
C3 0.0729(18) 0.0675(18) 0.0500(16) -0.0069(14) 0.0044(13) -0.0027(13)
C4 0.0482(14) 0.0645(16) 0.0466(15) -0.0098(12) 0.0015(11) 0.0006(12)
C5 0.083(2) 0.0725(19) 0.0516(17) -0.0048(15) 0.0051(14) 0.0009(14)
C6 0.105(2) 0.075(2) 0.065(2) -0.0041(18) 0.0004(17) 0.0130(16)
C7 0.0475(14) 0.0705(16) 0.0365(13) -0.0047(12) 0.0004(10) 0.0020(11)
C8 0.0513(16) 0.100(2) 0.0573(17) 0.0042(15) 0.0107(13) 0.0022(15)
C9 0.067(2) 0.114(3) 0.097(3) 0.0212(19) 0.0097(18) -0.004(2)
C10 0.0508(18) 0.132(3) 0.130(3) -0.0175(19) 0.007(2) -0.009(2)
C11 0.0509(14) 0.0570(14) 0.0342(13) 0.0073(11) 0.0024(10) 0.0011(11)
C12 0.086(2) 0.0645(17) 0.0422(14) -0.0117(15) 0.0037(13) -0.0023(12)
C13 0.0538(15) 0.0719(18) 0.0482(15) -0.0135(14) 0.0035(12) -0.0069(13)
C14 0.0496(15) 0.0718(18) 0.0585(17) -0.0064(13) 0.0051(12) -0.0030(14)
C15 0.0668(19) 0.090(2) 0.0641(19) 0.0027(16) -0.0001(15) -0.0052(16)
C16 0.091(2) 0.093(3) 0.088(2) 0.010(2) -0.0011(19) 0.013(2)
C17 0.080(2) 0.078(2) 0.122(3) 0.0071(18) 0.010(2) 0.012(2)
C18 0.172(5) 0.090(3) 0.216(6) 0.016(3) -0.016(4) 0.017(3)
C19 0.0636(19) 0.074(2) 0.119(3) -0.0026(16) 0.0008(19) -0.017(2)
C20 0.0490(15) 0.077(2) 0.079(2) -0.0031(13) 0.0018(14) -0.0107(16)
C21 0.164(5) 0.124(4) 0.201(6) -0.014(4) -0.055(5) -0.012(4)
C22 0.317(12) 0.489(18) 0.146(7) 0.141(11) 0.015(7) 0.023(7)
C23 0.211(7) 0.139(5) 0.576(17) -0.011(5) -0.202(10) -0.043(8)
N5 0.143(4) 0.094(3) 0.196(5) 0.006(3) -0.047(4) 0.011(3)
O2 0.230(4) 0.111(3) 0.268(5) -0.069(3) -0.103(4) -0.015(3)

loop_
_atom_type_symbol
_atom_type_description
_atom_type_scat_dispersion_real
_atom_type_scat_dispersion_imag
_atom_type_scat_source
C C 0.0033 0.0016 'International Tables Vol C Tables 4.2.6.8 and 6.1.1.4'
H H 0.0000 0.0000 'International Tables Vol C Tables 4.2.6.8 and 6.1.1.4'
N N 0.0061 0.0033 'International Tables Vol C Tables 4.2.6.8 and 6.1.1.4'
S S 0.1246 0.1234 'International Tables Vol C Tables 4.2.6.8 and 6.1.1.4'
Cl Cl 0.1484 0.1585 'International Tables Vol C Tables 4.2.6.8 and 6.1.1.4'
O O 0.0106 0.0060 'International Tables Vol C Tables 4.2.6.8 and 6.1.1.4'

loop_
_geom_angle_atom_site_label_1
_geom_angle_atom_site_label_2
_geom_angle_atom_site_label_3
_geom_angle
C13 N1 N2 105.2(2)
C12 N2 N1 114.7(2)
C12 N2 H2B 122.7
N1 N2 H2B 122.7
C12 N3 N4 123.6(2)
C12 N3 C13 110.3(2)
N4 N3 C13 125.5(2)
C11 N4 N3 119.50(19)
C11 N4 H4A 120.3
N3 N4 H4A 120.3
C6 C1 C2 121.0(3)
C6 C1 Cl1 119.3(3)
C2 C1 Cl1 119.7(3)
C1 C2 C3 119.0(3)
C1 C2 H2A 120.5
C3 C2 H2A 120.5
C2 C3 C4 121.6(3)
C2 C3 H3A 119.2
C4 C3 H3A 119.2
C3 C4 C5 117.8(3)
C3 C4 C7 120.8(2)
C5 C4 C7 121.4(2)
C6 C5 C4 121.1(3)
C6 C5 H5A 119.4
C4 C5 H5A 119.4
C1 C6 C5 119.4(3)
C1 C6 H6A 120.3
C5 C6 H6A 120.3
C11 C7 C4 107.71(19)
C11 C7 C8 111.1(2)
C4 C7 C8 114.8(2)
C11 C7 H7A 107.7
C4 C7 H7A 107.7
C8 C7 H7A 107.7
C9 C8 C10 110.8(3)
C9 C8 C7 110.8(2)
C10 C8 C7 109.8(2)
C9 C8 H8A 108.5
C10 C8 H8A 108.5
C7 C8 H8A 108.5
C8 C9 H9A 109.5
C8 C9 H9B 109.5
H9A C9 H9B 109.5
C8 C9 H9C 109.5
H9A C9 H9C 109.5
H9B C9 H9C 109.5
C8 C10 H10A 109.5
C8 C10 H10B 109.5
H10A C10 H10B 109.5
C8 C10 H10C 109.5
H10A C10 H10C 109.5
H10B C10 H10C 109.5
O1 C11 N4 121.5(2)
O1 C11 C7 124.2(2)
N4 C11 C7 114.1(2)
N2 C12 N3 101.5(2)
N2 C12 S1 130.4(2)
N3 C12 S1 128.1(2)
N1 C13 N3 108.3(2)
N1 C13 C14 124.9(3)
N3 C13 C14 126.7(2)
C20 C14 C15 118.3(3)
C20 C14 C13 123.4(3)
C15 C14 C13 118.4(3)
C16 C15 C14 120.7(3)
C16 C15 H15A 119.6
C14 C15 H15A 119.6
C15 C16 C17 121.7(4)
C15 C16 H16A 119.2
C17 C16 H16A 119.2
C19 C17 C16 117.6(3)
C19 C17 C18 121.9(4)
C16 C17 C18 120.5(4)
C17 C18 H18A 109.5
C17 C18 H18B 109.5
H18A C18 H18B 109.5
C17 C18 H18C 109.5
H18A C18 H18C 109.5
H18B C18 H18C 109.5
C20 C19 C17 121.5(3)
C20 C19 H19A 119.2
C17 C19 H19A 119.2
C19 C20 C14 120.2(3)
C19 C20 H20A 119.9
C14 C20 H20A 119.9
O2 C21 N5 134.6(8)
O2 C21 H21A 112.7
N5 C21 H21A 112.7
N5 C22 H22A 109.5
N5 C22 H22B 109.5
H22A C22 H22B 109.5
N5 C22 H22C 109.5
H22A C22 H22C 109.5
H22B C22 H22C 109.5
N5 C23 H23A 109.5
N5 C23 H23B 109.5
H23A C23 H23B 109.5
N5 C23 H23C 109.5
H23A C23 H23C 109.5
H23B C23 H23C 109.5
C21 N5 C22 114.8(8)
C21 N5 C23 124.7(8)
C22 N5 C23 120.4(9)

loop_
_geom_bond_atom_site_label_1
_geom_bond_atom_site_label_2
_geom_bond_distance
Cl1 C1 1.744(3)
S1 C12 1.662(3)
N1 C13 1.301(3)
N1 N2 1.367(3)
N2 C12 1.336(4)
N2 H2B 0.8600
N3 C12 1.371(4)
N3 N4 1.382(3)
N3 C13 1.391(3)
N4 C11 1.343(3)
N4 H4A 0.8600
O1 C11 1.221(3)
C1 C6 1.370(5)
C1 C2 1.378(4)
C2 C3 1.378(4)
C2 H2A 0.9300
C3 C4 1.382(4)
C3 H3A 0.9300
C4 C5 1.397(4)
C4 C7 1.519(4)
C5 C6 1.375(4)
C5 H5A 0.9300
C6 H6A 0.9300
C7 C11 1.514(3)
C7 C8 1.539(4)
C7 H7A 0.9800
C8 C9 1.506(5)
C8 C10 1.528(5)
C8 H8A 0.9800
C9 H9A 0.9600
C9 H9B 0.9600
C9 H9C 0.9600
C10 H10A 0.9600
C10 H10B 0.9600
C10 H10C 0.9600
C13 C14 1.443(4)
C14 C20 1.396(4)
C14 C15 1.397(4)
C15 C16 1.351(5)
C15 H15A 0.9300
C16 C17 1.394(5)
C16 H16A 0.9300
C17 C19 1.389(5)
C17 C18 1.516(6)
C18 H18A 0.9600
C18 H18B 0.9600
C18 H18C 0.9600
C19 C20 1.368(4)
C19 H19A 0.9300
C20 H20A 0.9300
C21 O2 1.183(7)
C21 N5 1.298(7)
C21 H21A 0.9300
C22 N5 1.343(10)
C22 H22A 0.9600
C22 H22B 0.9600
C22 H22C 0.9600
C23 N5 1.373(8)
C23 H23A 0.9600
C23 H23B 0.9600
C23 H23C 0.9600

loop_
_geom_hbond_atom_site_label_D
_geom_hbond_atom_site_label_H
_geom_hbond_atom_site_label_A
_geom_hbond_site_symmetry_A
_geom_hbond_distance_DH
_geom_hbond_distance_HA
_geom_hbond_distance_DA
_geom_hbond_angle_DHA
N2 H2B O2 1_556 0.86 1.86 2.694(4) 164.1
N4 H4A O1 4_565 0.86 1.97 2.824(3) 170.3
